data_4001898
loop_
_publ_author_name
'Akimoto, Junji'
'Takahashi, Yasuhiko'
'Gotoh, Yoshito'
'Kawaguchi, Kenji'
'Dokko, Kaoru'
'Uchida, Isamu'

_publ_section_title
;
 Synthesis, crystal structure and magnetic property of delithiated
 Li~x~MnO~2~ (x < 0.1) single crystals: a novel disordered rocksalt-type
 manganese dioxide
;
_journal_coden_ASTM CMATEX
_journal_issue 15
_journal_name_full 'Chemistry of Materials'
_journal_page_first 2984
_journal_page_last 2990
_journal_paper_doi 10.1021/cm034147b
_journal_volume 15
_journal_year 2003
_chemical_formula_structural 'Li Mn O2'
_chemical_formula_sum 'Li Mn O2'
_chemical_name_systematic 'Lithium Manganese(III) Oxide'
_space_group_IT_number 59
_symmetry_Int_Tables_number 59
_symmetry_space_group_name_Hall '-P 2c 2a'
_symmetry_space_group_name_H-M 'P m n m :2'
_audit_creation_date 2004/10/01
_cell_angle_alpha 90
_cell_angle_beta 90
_cell_angle_gamma 90
_cell_formula_units_Z 2
_cell_length_a 4.574(1)
_cell_length_b 5.752(1)
_cell_length_c 2.808(1)
_cell_volume 73.88(3)
_refine_ls_R_factor_all 0.013
_cod_data_source_file 'data_LiMnO2melanie098164.cif'
_cod_data_source_block /var/www/cod/tmp/uploads/1395832821.79-D290F29E9218B844.cif
_cod_original_cell_volume 73.88
_cod_original_sg_symbol_H-M 'P m n m Z'
_cod_original_formula_sum 'Li1 Mn1 O2'
_cod_database_code 4001898

loop_
_symmetry_equiv_pos_site_id
_symmetry_equiv_pos_as_xyz
1 'x+1/2, -y, z+1/2'
2 '-x, -y, z+1/2'
3 'x+1/2, -y, -z'
4 '-x, -y, -z'
5 '-x+1/2, y, -z+1/2'
6 'x, y, -z+1/2'
7 '-x+1/2, y, z'
8 'x, y, z'

loop_
_atom_site_label
_atom_site_type_symbol
_atom_site_symmetry_multiplicity
_atom_site_Wyckoff_symbol
_atom_site_fract_x
_atom_site_fract_y
_atom_site_fract_z
_atom_site_occupancy
_atom_site_attached_hydrogens
_atom_site_U_iso_or_equiv
Li1 Li1+ 2 a 0.250 0.1161(7) 0.250 1. 0 0.010(2)
Mn1 Mn3+ 2 a 0.250 0.63477(6) 0.250 1. 0 0.0043(2)
O1 O2- 2 b 0.750 0.1423(3) 0.250 1. 0 0.0068(7)
O2 O2- 2 b 0.750 0.5993(3) 0.250 1. 0 0.0058(7)

loop_
_atom_type_symbol
_atom_type_oxidation_number
Li1+ 1
Mn3+ 3
O2- -2
